data_7153725
loop_
_publ_author_name
'Zhang, Jiaxi'
'Pidlypnyi, Nazar'
'Nieger, Martin'
'Namyslo, Jan C.'
'Schmidt, Andreas'

_publ_section_title
;
 Zwitterionic borane adducts of N-heterocyclic carbenes from mesomeric
 betaines of uracil.
;
_journal_issue 17
_journal_name_full 'Organic &amp; biomolecular chemistry'
_journal_page_first 2737
_journal_page_last 2744
_journal_paper_doi 10.1039/c3ob42462f
_journal_volume 12
_journal_year 2014
_chemical_formula_moiety 'C18 H21 B N4 O2'
_chemical_formula_sum 'C18 H21 B N4 O2'
_chemical_formula_weight 336.20
_chemical_name_systematic
;
 1-benzyl-10,10-diethyl-6,8-dioxo-6,7,8,10-tetrahydro-1H-imidazo
[2',1:3,4][1,4,2]diazaborolo[1,5-c]pyrimidin-4-ium-10-uide
;
_space_group_crystal_system orthorhombic
_space_group_IT_number 33
_space_group_name_Hall 'P 2c -2n'
_space_group_name_H-M_alt 'P n a 21'
_symmetry_space_group_name_Hall 'P 2c -2n'
_symmetry_space_group_name_H-M 'P n a 21'
_atom_sites_solution_hydrogens difmap
_atom_sites_solution_primary direct
_atom_sites_solution_secondary difmap
_audit_creation_method SHELXL-2013
_cell_angle_alpha 90
_cell_angle_beta 90
_cell_angle_gamma 90
_cell_formula_units_Z 8
_cell_length_a 35.612(3)
_cell_length_b 8.829(1)
_cell_length_c 11.287(1)
_cell_measurement_reflns_used 182
_cell_measurement_temperature 123(2)
_cell_measurement_theta_max 25.0
_cell_measurement_theta_min 2.5
_cell_volume 3548.8(6)
_computing_cell_refinement EVALCCD
_computing_data_collection Collect
_computing_data_reduction EVALCCD
_computing_molecular_graphics SHELXTL-Plus
_computing_publication_material publCif
_computing_structure_refinement 'SHELXL-2013 (Sheldrick, 2013)'
_computing_structure_solution SHELXS-97
_diffrn_ambient_temperature 123(2)
_diffrn_measured_fraction_theta_full 0.996
_diffrn_measured_fraction_theta_max 0.996
_diffrn_measurement_device_type 'Bruker-Nonius KappaCCD'
_diffrn_measurement_method 'rotation in \f and \w, 0.5\%'
_diffrn_radiation_type MoK\a
_diffrn_radiation_wavelength 0.71073
_diffrn_reflns_av_R_equivalents 0.0333
_diffrn_reflns_av_unetI/netI 0.0384
_diffrn_reflns_Laue_measured_fraction_full 0.996
_diffrn_reflns_Laue_measured_fraction_max 0.996
_diffrn_reflns_limit_h_max 45
_diffrn_reflns_limit_h_min -46
_diffrn_reflns_limit_k_max 10
_diffrn_reflns_limit_k_min -11
_diffrn_reflns_limit_l_max 14
_diffrn_reflns_limit_l_min -14
_diffrn_reflns_number 22454
_diffrn_reflns_point_group_measured_fraction_full 0.946
_diffrn_reflns_point_group_measured_fraction_max 0.923
_diffrn_reflns_theta_full 25.242
_diffrn_reflns_theta_max 27.483
_diffrn_reflns_theta_min 2.575
_diffrn_source 'fine-focus sealed tube'
_exptl_absorpt_coefficient_mu 0.083
_exptl_absorpt_correction_T_max 0.9866
_exptl_absorpt_correction_T_min 0.9352
_exptl_absorpt_correction_type multi-scan
_exptl_absorpt_process_details 'SADABS (Sheldrick, 2008)'
_exptl_crystal_colour colourless
_exptl_crystal_density_diffrn 1.258
_exptl_crystal_description blocks
_exptl_crystal_F_000 1424
_exptl_crystal_size_max 0.400
_exptl_crystal_size_mid 0.300
_exptl_crystal_size_min 0.200
_refine_diff_density_max 0.306
_refine_diff_density_min -0.219
_refine_diff_density_rms 0.044
_refine_ls_abs_structure_details
;
 Flack x determined using 2474 quotients [(I+)-(I-)]/[(I+)+(I-)]
 (Parsons and Flack (2004), Acta Cryst. A60, s61).
;
_refine_ls_abs_structure_Flack -0.7(5)
_refine_ls_extinction_method none
_refine_ls_goodness_of_fit_ref 1.120
_refine_ls_hydrogen_treatment mixed
_refine_ls_matrix_type full
_refine_ls_number_parameters 457
_refine_ls_number_reflns 7540
_refine_ls_number_restraints 3
_refine_ls_restrained_S_all 1.120
_refine_ls_R_factor_all 0.0624
_refine_ls_R_factor_gt 0.0505
_refine_ls_shift/su_max 0.000
_refine_ls_shift/su_mean 0.000
_refine_ls_structure_factor_coef Fsqd
_refine_ls_weighting_details
;
 w=1/[\s^2^(Fo^2^)+(0.0528P)^2^+0.8778P]
 where P=(Fo^2^+2Fc^2^)/3
;
_refine_ls_weighting_scheme calc
_refine_ls_wR_factor_gt 0.1120
_refine_ls_wR_factor_ref 0.1174
_reflns_Friedel_coverage 0.765
_reflns_Friedel_fraction_full 0.891
_reflns_Friedel_fraction_max 0.843
_reflns_number_gt 6456
_reflns_number_total 7540
_reflns_threshold_expression 'I > 2\s(I)'
_cod_data_source_file c3ob42462f2.cif
_cod_data_source_block schm59_o_compound_26d
_cod_database_code 7153725
_shelx_space_group_comment
;
The symmetry employed for this shelxl refinement is uniquely defined
by the following loop, which should always be used as a source of
symmetry information in preference to the above space-group names.
They are only intended as comments.
;
_shelx_estimated_absorpt_t_min 0.967
_shelx_estimated_absorpt_t_max 0.984
_shelxl_version_number 2013-2

loop_
_space_group_symop_operation_xyz
'x, y, z'
'-x, -y, z+1/2'
'x+1/2, -y+1/2, z'
'-x+1/2, y+1/2, z+1/2'

loop_
_atom_site_label
_atom_site_type_symbol
_atom_site_fract_x
_atom_site_fract_y
_atom_site_fract_z
_atom_site_U_iso_or_equiv
_atom_site_adp_type
_atom_site_occupancy
_atom_site_site_symmetry_order
_atom_site_calc_flag
_atom_site_refinement_flags_posn
_atom_site_refinement_flags_adp
B1 B 0.74525(9) 0.2835(4) 0.8398(3) 0.0239(7) Uani 1 1 d . .
N1 N 0.70667(7) 0.2569(3) 0.7652(2) 0.0244(6) Uani 1 1 d . .
C2 C 0.69154(9) 0.1194(3) 0.7366(3) 0.0281(7) Uani 1 1 d . .
O2 O 0.70596(7) -0.0007(3) 0.7614(2) 0.0419(6) Uani 1 1 d . .
N3 N 0.65788(7) 0.1253(3) 0.6749(2) 0.0271(6) Uani 1 1 d D .
H3 H 0.6500(9) 0.039(3) 0.649(3) 0.032 Uiso 1 1 d D U
C4 C 0.63853(9) 0.2531(4) 0.6402(3) 0.0269(7) Uani 1 1 d . .
O4 O 0.60861(6) 0.2405(3) 0.5846(2) 0.0329(5) Uani 1 1 d . .
C5 C 0.65578(8) 0.3934(4) 0.6732(3) 0.0262(6) Uani 1 1 d . .
H5 H 0.6447 0.4881 0.6542 0.031 Uiso 1 1 calc R U
C6 C 0.68851(8) 0.3846(3) 0.7325(3) 0.0233(6) Uani 1 1 d . .
N7 N 0.71001(6) 0.5080(3) 0.7714(2) 0.0238(5) Uani 1 1 d . .
C8 C 0.70692(8) 0.6629(3) 0.7652(3) 0.0244(6) Uani 1 1 d . .
H8 H 0.6876 0.7198 0.7278 0.029 Uiso 1 1 calc R U
C9 C 0.73710(8) 0.7171(3) 0.8233(3) 0.0252(6) Uani 1 1 d . .
H9 H 0.7432 0.8207 0.8347 0.030 Uiso 1 1 calc R U
N10 N 0.75766(6) 0.5930(3) 0.8636(2) 0.0243(5) Uani 1 1 d . .
C11 C 0.74127(7) 0.4645(3) 0.8316(3) 0.0244(6) Uani 1 1 d . .
C12 C 0.79286(8) 0.6039(4) 0.9325(3) 0.0301(7) Uani 1 1 d . .
H12A H 0.8007 0.5012 0.9576 0.036 Uiso 1 1 calc R U
H12B H 0.7884 0.6650 1.0046 0.036 Uiso 1 1 calc R U
C13 C 0.82389(8) 0.6759(4) 0.8601(3) 0.0295(7) Uani 1 1 d . .
C14 C 0.84797(8) 0.5856(4) 0.7948(3) 0.0350(8) Uani 1 1 d . .
H14 H 0.8454 0.4785 0.7970 0.042 Uiso 1 1 calc R U
C15 C 0.87587(9) 0.6508(5) 0.7262(4) 0.0437(9) Uani 1 1 d . .
H15 H 0.8926 0.5882 0.6826 0.052 Uiso 1 1 calc R U
C16 C 0.87942(10) 0.8058(5) 0.7211(4) 0.0457(10) Uani 1 1 d . .
H16 H 0.8983 0.8501 0.6730 0.055 Uiso 1 1 calc R U
C17 C 0.85545(9) 0.8973(4) 0.7860(4) 0.0411(9) Uani 1 1 d . .
H17 H 0.8578 1.0043 0.7822 0.049 Uiso 1 1 calc R U
C18 C 0.82802(9) 0.8316(4) 0.8565(3) 0.0343(8) Uani 1 1 d . .
H18 H 0.8120 0.8940 0.9027 0.041 Uiso 1 1 calc R U
C19 C 0.78100(9) 0.2183(4) 0.7689(3) 0.0359(8) Uani 1 1 d . .
H19A H 0.8039 0.2409 0.8155 0.043 Uiso 1 1 calc R U
H19B H 0.7786 0.1067 0.7643 0.043 Uiso 1 1 calc R U
C20 C 0.78661(11) 0.2793(6) 0.6435(4) 0.0534(11) Uani 1 1 d . .
H20A H 0.8091 0.2333 0.6085 0.080 Uiso 1 1 calc R U
H20B H 0.7897 0.3896 0.6464 0.080 Uiso 1 1 calc R U
H20C H 0.7646 0.2543 0.5950 0.080 Uiso 1 1 calc R U
C21 C 0.74115(10) 0.2207(4) 0.9735(3) 0.0367(8) Uani 1 1 d . .
H21A H 0.7398 0.1088 0.9705 0.044 Uiso 1 1 calc R U
H21B H 0.7642 0.2479 1.0180 0.044 Uiso 1 1 calc R U
C22 C 0.70753(12) 0.2785(6) 1.0418(4) 0.0583(12) Uani 1 1 d . .
H22A H 0.7076 0.2348 1.1216 0.087 Uiso 1 1 calc R U
H22B H 0.6844 0.2489 1.0006 0.087 Uiso 1 1 calc R U
H22C H 0.7088 0.3891 1.0473 0.087 Uiso 1 1 calc R U
B1A B 0.50278(10) 0.7793(4) 0.3247(3) 0.0261(7) Uani 1 1 d . .
N1A N 0.54180(7) 0.8068(3) 0.3939(2) 0.0228(5) Uani 1 1 d . .
C2A C 0.55577(9) 0.9456(3) 0.4267(3) 0.0276(7) Uani 1 1 d . .
O2A O 0.54006(6) 1.0635(3) 0.4033(2) 0.0385(6) Uani 1 1 d . .
N3A N 0.58910(7) 0.9433(3) 0.4898(2) 0.0263(6) Uani 1 1 d D .
H3A H 0.5974(9) 1.032(3) 0.511(3) 0.032 Uiso 1 1 d D U
C4A C 0.61050(8) 0.8173(3) 0.5171(3) 0.0249(7) Uani 1 1 d . .
O4A O 0.64058(6) 0.8335(3) 0.5706(2) 0.0329(5) Uani 1 1 d . .
C5A C 0.59455(8) 0.6762(3) 0.4812(3) 0.0237(6) Uani 1 1 d . .
H5A H 0.6069 0.5829 0.4970 0.028 Uiso 1 1 calc R U
C6A C 0.56148(8) 0.6806(3) 0.4242(3) 0.0224(6) Uani 1 1 d . .
N7A N 0.54031(6) 0.5557(3) 0.3859(2) 0.0219(5) Uani 1 1 d . .
C8A C 0.54333(8) 0.4003(3) 0.3939(3) 0.0254(6) Uani 1 1 d . .
H8A H 0.5630 0.3440 0.4297 0.031 Uiso 1 1 calc R U
C9A C 0.51248(8) 0.3453(3) 0.3400(3) 0.0273(6) Uani 1 1 d . .
H9A H 0.5063 0.2414 0.3301 0.033 Uiso 1 1 calc R U
N10A N 0.49131(6) 0.4687(3) 0.3013(2) 0.0252(5) Uani 1 1 d . .
C11A C 0.50814(8) 0.5971(3) 0.3298(2) 0.0229(6) Uani 1 1 d . .
C12A C 0.45551(9) 0.4571(4) 0.2366(3) 0.0308(7) Uani 1 1 d . .
H12C H 0.4599 0.4050 0.1601 0.037 Uiso 1 1 calc R U
H12D H 0.4460 0.5601 0.2192 0.037 Uiso 1 1 calc R U
C13A C 0.42635(8) 0.3715(4) 0.3060(3) 0.0291(7) Uani 1 1 d . .
C14A C 0.42243(9) 0.2165(4) 0.2920(3) 0.0321(7) Uani 1 1 d . .
H14A H 0.4379 0.1640 0.2372 0.039 Uiso 1 1 calc R U
C15A C 0.39573(9) 0.1372(4) 0.3581(4) 0.0429(9) Uani 1 1 d . .
H15A H 0.3933 0.0306 0.3494 0.051 Uiso 1 1 calc R U
C16A C 0.37310(9) 0.2142(5) 0.4356(4) 0.0477(10) Uani 1 1 d . .
H16A H 0.3546 0.1608 0.4796 0.057 Uiso 1 1 calc R U
C17A C 0.37690(9) 0.3672(5) 0.4504(4) 0.0488(10) Uani 1 1 d . .
H17A H 0.3612 0.4192 0.5050 0.059 Uiso 1 1 calc R U
C18A C 0.40337(9) 0.4463(4) 0.3863(4) 0.0399(8) Uani 1 1 d . .
H18A H 0.4059 0.5525 0.3972 0.048 Uiso 1 1 calc R U
C19A C 0.46770(9) 0.8319(4) 0.4039(4) 0.0401(9) Uani 1 1 d . .
H19C H 0.4671 0.9440 0.4052 0.048 Uiso 1 1 calc R U
H19D H 0.4444 0.7969 0.3648 0.048 Uiso 1 1 calc R U
C20A C 0.46753(12) 0.7751(5) 0.5313(4) 0.0503(10) Uani 1 1 d . .
H20D H 0.4452 0.8137 0.5722 0.075 Uiso 1 1 calc R U
H20E H 0.4902 0.8108 0.5720 0.075 Uiso 1 1 calc R U
H20F H 0.4671 0.6641 0.5316 0.075 Uiso 1 1 calc R U
C21A C 0.50425(11) 0.8440(4) 0.1923(3) 0.0423(9) Uani 1 1 d . .
H21C H 0.4807 0.8149 0.1515 0.051 Uiso 1 1 calc R U
H21D H 0.5048 0.9560 0.1964 0.051 Uiso 1 1 calc R U
C22A C 0.53684(14) 0.7920(6) 0.1178(4) 0.0581(12) Uani 1 1 d . .
H22D H 0.5351 0.8376 0.0388 0.087 Uiso 1 1 calc R U
H22E H 0.5363 0.6814 0.1106 0.087 Uiso 1 1 calc R U
H22F H 0.5604 0.8231 0.1553 0.087 Uiso 1 1 calc R U

loop_
_atom_site_aniso_label
_atom_site_aniso_U_11
_atom_site_aniso_U_22
_atom_site_aniso_U_33
_atom_site_aniso_U_23
_atom_site_aniso_U_13
_atom_site_aniso_U_12
B1 0.0227(15) 0.0253(16) 0.0238(17) -0.0014(14) -0.0017(14) 0.0030(13)
N1 0.0218(12) 0.0271(15) 0.0242(14) 0.0033(11) 0.0005(11) 0.0025(9)
C2 0.0262(15) 0.0300(18) 0.0281(17) -0.0003(14) 0.0007(13) -0.0005(13)
O2 0.0397(13) 0.0306(13) 0.0555(17) 0.0029(12) -0.0127(12) 0.0030(10)
N3 0.0251(13) 0.0250(14) 0.0311(14) -0.0001(11) -0.0004(11) -0.0045(10)
C4 0.0205(15) 0.0367(19) 0.0235(16) 0.0007(13) 0.0047(12) 0.0003(12)
O4 0.0226(11) 0.0395(13) 0.0365(13) -0.0037(10) -0.0050(10) -0.0020(9)
C5 0.0225(14) 0.0306(17) 0.0253(15) 0.0007(13) -0.0006(12) 0.0060(12)
C6 0.0243(14) 0.0265(16) 0.0191(14) -0.0017(12) 0.0027(12) -0.0005(11)
N7 0.0200(11) 0.0290(14) 0.0224(13) 0.0013(11) -0.0013(10) 0.0022(10)
C8 0.0238(13) 0.0239(14) 0.0254(15) 0.0045(12) -0.0019(12) 0.0022(11)
C9 0.0265(14) 0.0235(14) 0.0256(15) 0.0005(12) -0.0024(13) 0.0008(11)
N10 0.0218(11) 0.0285(13) 0.0225(12) -0.0007(10) -0.0031(10) 0.0007(10)
C11 0.0205(13) 0.0335(16) 0.0190(14) 0.0027(12) 0.0002(11) 0.0039(11)
C12 0.0271(15) 0.0375(18) 0.0257(16) 0.0002(14) -0.0071(13) 0.0013(13)
C13 0.0222(14) 0.0395(18) 0.0269(17) 0.0006(14) -0.0082(13) -0.0019(13)
C14 0.0220(14) 0.0379(18) 0.045(2) 0.0050(16) -0.0053(14) 0.0033(13)
C15 0.0250(17) 0.051(2) 0.055(2) 0.001(2) 0.0027(16) 0.0042(15)
C16 0.0244(17) 0.065(3) 0.048(2) 0.009(2) -0.0041(16) -0.0084(16)
C17 0.0360(17) 0.0378(19) 0.049(2) 0.0028(17) -0.0122(17) -0.0108(15)
C18 0.0276(16) 0.0426(19) 0.0326(18) -0.0062(15) -0.0091(14) -0.0029(14)
C19 0.0259(15) 0.0322(16) 0.049(2) -0.0066(16) 0.0035(15) 0.0027(12)
C20 0.037(2) 0.084(3) 0.039(2) -0.020(2) 0.0148(17) -0.0107(19)
C21 0.0407(18) 0.0368(19) 0.0325(18) 0.0100(15) -0.0074(15) -0.0021(15)
C22 0.059(3) 0.090(3) 0.026(2) 0.011(2) 0.0141(18) 0.001(2)
B1A 0.0245(16) 0.0246(16) 0.0291(19) 0.0032(15) -0.0049(15) -0.0001(13)
N1A 0.0220(12) 0.0236(14) 0.0228(13) 0.0004(10) -0.0002(11) 0.0007(9)
C2A 0.0282(15) 0.0244(16) 0.0302(17) 0.0028(13) 0.0023(13) -0.0026(12)
O2A 0.0372(12) 0.0221(12) 0.0561(16) 0.0034(11) -0.0107(12) 0.0021(9)
N3A 0.0280(13) 0.0183(13) 0.0326(14) -0.0014(11) 0.0000(11) -0.0032(10)
C4A 0.0227(15) 0.0289(17) 0.0231(15) -0.0012(12) 0.0033(13) -0.0006(12)
O4A 0.0234(11) 0.0355(13) 0.0397(13) -0.0043(11) -0.0051(10) -0.0022(9)
C5A 0.0197(14) 0.0271(16) 0.0244(15) -0.0011(13) -0.0003(12) 0.0037(11)
C6A 0.0208(14) 0.0260(16) 0.0206(15) -0.0012(12) 0.0052(12) 0.0014(11)
N7A 0.0193(11) 0.0233(13) 0.0231(12) -0.0019(10) -0.0001(10) 0.0022(9)
C8A 0.0232(13) 0.0261(16) 0.0270(15) 0.0005(13) -0.0018(12) 0.0041(11)
C9A 0.0298(15) 0.0228(14) 0.0294(16) -0.0004(13) -0.0063(13) 0.0023(12)
N10A 0.0244(12) 0.0256(12) 0.0256(13) 0.0007(11) -0.0034(10) 0.0015(10)
C11A 0.0242(13) 0.0255(14) 0.0190(14) 0.0006(12) 0.0010(11) 0.0016(11)
C12A 0.0307(16) 0.0355(18) 0.0263(16) 0.0011(13) -0.0123(13) -0.0015(13)
C13A 0.0238(14) 0.0310(17) 0.0326(17) 0.0007(13) -0.0129(13) 0.0021(12)
C14A 0.0292(16) 0.0359(17) 0.0314(19) -0.0051(14) -0.0103(15) -0.0007(13)
C15A 0.0327(17) 0.0385(19) 0.057(2) 0.0037(17) -0.0151(17) -0.0087(14)
C16A 0.0219(18) 0.060(3) 0.061(3) 0.009(2) -0.0004(18) -0.0074(16)
C17A 0.0248(17) 0.060(3) 0.062(3) 0.001(2) 0.0051(17) 0.0071(16)
C18A 0.0285(16) 0.0383(19) 0.053(2) 0.0012(17) -0.0037(16) 0.0037(13)
C19A 0.0263(15) 0.0279(17) 0.066(3) -0.0067(17) 0.0003(16) 0.0026(12)
C20A 0.050(2) 0.049(2) 0.052(3) -0.0140(19) 0.027(2) -0.0062(18)
C21A 0.050(2) 0.042(2) 0.0352(19) 0.0115(17) -0.0139(17) -0.0061(17)
C22A 0.071(3) 0.076(3) 0.028(2) 0.011(2) 0.006(2) -0.012(2)

loop_
_atom_type_symbol
_atom_type_description
_atom_type_scat_dispersion_real
_atom_type_scat_dispersion_imag
_atom_type_scat_source
C C 0.0033 0.0016 'International Tables Vol C Tables 4.2.6.8 and 6.1.1.4'
H H 0.0000 0.0000 'International Tables Vol C Tables 4.2.6.8 and 6.1.1.4'
B B 0.0013 0.0007 'International Tables Vol C Tables 4.2.6.8 and 6.1.1.4'
N N 0.0061 0.0033 'International Tables Vol C Tables 4.2.6.8 and 6.1.1.4'
O O 0.0106 0.0060 'International Tables Vol C Tables 4.2.6.8 and 6.1.1.4'

loop_
_geom_angle_atom_site_label_1
_geom_angle_atom_site_label_2
_geom_angle_atom_site_label_3
_geom_angle
C11 B1 C19 113.4(3)
C11 B1 C21 112.8(3)
C19 B1 C21 114.4(3)
C11 B1 N1 92.2(2)
C19 B1 N1 111.0(3)
C21 B1 N1 110.9(2)
C6 N1 C2 119.2(3)
C6 N1 B1 115.1(2)
C2 N1 B1 125.6(2)
O2 C2 N1 123.8(3)
O2 C2 N3 121.0(3)
N1 C2 N3 115.2(3)
C4 N3 C2 127.3(3)
C4 N3 H3 118(2)
C2 N3 H3 115(2)
O4 C4 N3 119.9(3)
O4 C4 C5 125.3(3)
N3 C4 C5 114.8(3)
C6 C5 C4 116.8(3)
C6 C5 H5 121.6
C4 C5 H5 121.6
C5 C6 N1 126.8(3)
C5 C6 N7 125.7(3)
N1 C6 N7 107.5(2)
C11 N7 C8 111.9(2)
C11 N7 C6 112.6(2)
C8 N7 C6 135.5(2)
C9 C8 N7 105.3(3)
C9 C8 H8 127.3
N7 C8 H8 127.3
C8 C9 N10 107.4(3)
C8 C9 H9 126.3
N10 C9 H9 126.3
C11 N10 C9 110.6(2)
C11 N10 C12 124.9(2)
C9 N10 C12 124.5(2)
N10 C11 N7 104.8(2)
N10 C11 B1 142.8(3)
N7 C11 B1 112.5(2)
N10 C12 C13 111.2(2)
N10 C12 H12A 109.4
C13 C12 H12A 109.4
N10 C12 H12B 109.4
C13 C12 H12B 109.4
H12A C12 H12B 108.0
C18 C13 C14 119.4(3)
C18 C13 C12 120.7(3)
C14 C13 C12 119.9(3)
C13 C14 C15 120.2(3)
C13 C14 H14 119.9
C15 C14 H14 119.9
C16 C15 C14 120.2(3)
C16 C15 H15 119.9
C14 C15 H15 119.9
C15 C16 C17 120.1(3)
C15 C16 H16 120.0
C17 C16 H16 120.0
C16 C17 C18 119.6(3)
C16 C17 H17 120.2
C18 C17 H17 120.2
C13 C18 C17 120.5(3)
C13 C18 H18 119.8
C17 C18 H18 119.8
C20 C19 B1 115.9(3)
C20 C19 H19A 108.3
B1 C19 H19A 108.3
C20 C19 H19B 108.3
B1 C19 H19B 108.3
H19A C19 H19B 107.4
C19 C20 H20A 109.5
C19 C20 H20B 109.5
H20A C20 H20B 109.5
C19 C20 H20C 109.5
H20A C20 H20C 109.5
H20B C20 H20C 109.5
C22 C21 B1 115.6(3)
C22 C21 H21A 108.4
B1 C21 H21A 108.4
C22 C21 H21B 108.4
B1 C21 H21B 108.4
H21A C21 H21B 107.4
C21 C22 H22A 109.5
C21 C22 H22B 109.5
H22A C22 H22B 109.5
C21 C22 H22C 109.5
H22A C22 H22C 109.5
H22B C22 H22C 109.5
C21A B1A C19A 116.2(3)
C21A B1A N1A 111.7(3)
C19A B1A N1A 111.0(3)
C21A B1A C11A 112.5(3)
C19A B1A C11A 111.1(3)
N1A B1A C11A 91.8(2)
C6A N1A C2A 118.5(3)
C6A N1A B1A 116.3(2)
C2A N1A B1A 125.2(2)
O2A C2A N1A 122.7(3)
O2A C2A N3A 121.4(3)
N1A C2A N3A 115.9(3)
C4A N3A C2A 126.8(3)
C4A N3A H3A 119(2)
C2A N3A H3A 115(2)
O4A C4A N3A 119.5(3)
O4A C4A C5A 125.7(3)
N3A C4A C5A 114.8(3)
C6A C5A C4A 117.4(3)
C6A C5A H5A 121.3
C4A C5A H5A 121.3
C5A C6A N1A 126.6(3)
C5A C6A N7A 126.6(3)
N1A C6A N7A 106.8(3)
C11A N7A C8A 111.3(2)
C11A N7A C6A 112.7(2)
C8A N7A C6A 136.0(2)
C9A C8A N7A 105.4(3)
C9A C8A H8A 127.3
N7A C8A H8A 127.3
C8A C9A N10A 107.5(3)
C8A C9A H9A 126.3
N10A C9A H9A 126.3
C11A N10A C9A 110.4(2)
C11A N10A C12A 125.0(2)
C9A N10A C12A 124.6(2)
N10A C11A N7A 105.4(2)
N10A C11A B1A 142.1(3)
N7A C11A B1A 112.5(2)
N10A C12A C13A 112.0(2)
N10A C12A H12C 109.2
C13A C12A H12C 109.2
N10A C12A H12D 109.2
C13A C12A H12D 109.2
H12C C12A H12D 107.9
C14A C13A C18A 119.0(3)
C14A C13A C12A 120.4(3)
C18A C13A C12A 120.5(3)
C13A C14A C15A 120.2(3)
C13A C14A H14A 119.9
C15A C14A H14A 119.9
C16A C15A C14A 119.6(4)
C16A C15A H15A 120.2
C14A C15A H15A 120.2
C17A C16A C15A 120.6(4)
C17A C16A H16A 119.7
C15A C16A H16A 119.7
C16A C17A C18A 120.3(4)
C16A C17A H17A 119.8
C18A C17A H17A 119.8
C17A C18A C13A 120.3(4)
C17A C18A H18A 119.8
C13A C18A H18A 119.8
C20A C19A B1A 115.7(3)
C20A C19A H19C 108.4
B1A C19A H19C 108.4
C20A C19A H19D 108.4
B1A C19A H19D 108.4
H19C C19A H19D 107.4
C19A C20A H20D 109.5
C19A C20A H20E 109.5
H20D C20A H20E 109.5
C19A C20A H20F 109.5
H20D C20A H20F 109.5
H20E C20A H20F 109.5
C22A C21A B1A 116.0(3)
C22A C21A H21C 108.3
B1A C21A H21C 108.3
C22A C21A H21D 108.3
B1A C21A H21D 108.3
H21C C21A H21D 107.4
C21A C22A H22D 109.5
C21A C22A H22E 109.5
H22D C22A H22E 109.5
C21A C22A H22F 109.5
H22D C22A H22F 109.5
H22E C22A H22F 109.5

loop_
_geom_bond_atom_site_label_1
_geom_bond_atom_site_label_2
_geom_bond_distance
B1 C11 1.607(5)
B1 C19 1.610(5)
B1 C21 1.615(5)
B1 N1 1.628(4)
N1 C6 1.351(4)
N1 C2 1.367(4)
C2 O2 1.211(4)
C2 N3 1.388(4)
N3 C4 1.379(4)
N3 H3 0.86(2)
C4 O4 1.242(4)
C4 C5 1.432(5)
C5 C6 1.346(4)
C5 H5 0.9500
C6 N7 1.402(4)
N7 C11 1.359(4)
N7 C8 1.374(4)
C8 C9 1.347(4)
C8 H8 0.9500
C9 N10 1.394(4)
C9 H9 0.9500
N10 C11 1.327(4)
N10 C12 1.478(3)
C12 C13 1.514(4)
C12 H12A 0.9900
C12 H12B 0.9900
C13 C18 1.383(5)
C13 C14 1.384(5)
C14 C15 1.385(5)
C14 H14 0.9500
C15 C16 1.376(6)
C15 H15 0.9500
C16 C17 1.385(6)
C16 H16 0.9500
C17 C18 1.387(5)
C17 H17 0.9500
C18 H18 0.9500
C19 C20 1.528(6)
C19 H19A 0.9900
C19 H19B 0.9900
C20 H20A 0.9800
C20 H20B 0.9800
C20 H20C 0.9800
C21 C22 1.512(5)
C21 H21A 0.9900
C21 H21B 0.9900
C22 H22A 0.9800
C22 H22B 0.9800
C22 H22C 0.9800
B1A C21A 1.601(5)
B1A C19A 1.604(5)
B1A N1A 1.612(4)
B1A C11A 1.622(5)
N1A C6A 1.360(4)
N1A C2A 1.374(4)
C2A O2A 1.211(4)
C2A N3A 1.384(4)
N3A C4A 1.383(4)
N3A H3A 0.87(2)
C4A O4A 1.238(4)
C4A C5A 1.428(4)
C5A C6A 1.343(4)
C5A H5A 0.9500
C6A N7A 1.404(4)
N7A C11A 1.359(4)
N7A C8A 1.379(4)
C8A C9A 1.346(4)
C8A H8A 0.9500
C9A N10A 1.395(4)
C9A H9A 0.9500
N10A C11A 1.321(4)
N10A C12A 1.473(4)
C12A C13A 1.504(5)
C12A H12C 0.9900
C12A H12D 0.9900
C13A C14A 1.385(5)
C13A C18A 1.388(5)
C14A C15A 1.397(5)
C14A H14A 0.9500
C15A C16A 1.370(6)
C15A H15A 0.9500
C16A C17A 1.369(6)
C16A H16A 0.9500
C17A C18A 1.378(5)
C17A H17A 0.9500
C18A H18A 0.9500
C19A C20A 1.523(6)
C19A H19C 0.9900
C19A H19D 0.9900
C20A H20D 0.9800
C20A H20E 0.9800
C20A H20F 0.9800
C21A C22A 1.505(6)
C21A H21C 0.9900
C21A H21D 0.9900
C22A H22D 0.9800
C22A H22E 0.9800
C22A H22F 0.9800

loop_
_geom_hbond_atom_site_label_D
_geom_hbond_atom_site_label_H
_geom_hbond_atom_site_label_A
_geom_hbond_distance_DH
_geom_hbond_distance_HA
_geom_hbond_distance_DA
_geom_hbond_angle_DHA
_geom_hbond_site_symmetry_A
N3 H3 O4A 0.86(2) 2.05(2) 2.899(4) 169(3) 1_545
C8 H8 O4A 0.95 2.64 3.560(4) 163.5 .
C9 H9 O2 0.95 2.22 2.815(4) 119.7 1_565
N3A H3A O4 0.87(2) 2.06(2) 2.917(3) 169(3) 1_565
C8A H8A O4 0.95 2.55 3.469(4) 161.4 .
C9A H9A O2A 0.95 2.14 2.769(4) 122.1 1_545

loop_
_geom_torsion_atom_site_label_1
_geom_torsion_atom_site_label_2
_geom_torsion_atom_site_label_3
_geom_torsion_atom_site_label_4
_geom_torsion
C11 B1 N1 C6 -1.2(3)
C19 B1 N1 C6 -117.4(3)
C21 B1 N1 C6 114.2(3)
C11 B1 N1 C2 -179.9(3)
C19 B1 N1 C2 64.0(4)
C21 B1 N1 C2 -64.4(4)
C6 N1 C2 O2 179.4(3)
B1 N1 C2 O2 -2.0(5)
C6 N1 C2 N3 -0.1(4)
B1 N1 C2 N3 178.5(3)
O2 C2 N3 C4 -179.5(3)
N1 C2 N3 C4 0.0(4)
C2 N3 C4 O4 179.7(3)
C2 N3 C4 C5 -0.2(4)
O4 C4 C5 C6 -179.4(3)
N3 C4 C5 C6 0.5(4)
C4 C5 C6 N1 -0.7(4)
C4 C5 C6 N7 179.2(3)
C2 N1 C6 C5 0.5(5)
B1 N1 C6 C5 -178.2(3)
C2 N1 C6 N7 -179.4(2)
B1 N1 C6 N7 1.8(3)
C5 C6 N7 C11 178.4(3)
N1 C6 N7 C11 -1.6(3)
C5 C6 N7 C8 -0.4(5)
N1 C6 N7 C8 179.6(3)
C11 N7 C8 C9 -0.1(3)
C6 N7 C8 C9 178.7(3)
N7 C8 C9 N10 -0.2(3)
C8 C9 N10 C11 0.4(3)
C8 C9 N10 C12 -179.6(3)
C9 N10 C11 N7 -0.4(3)
C12 N10 C11 N7 179.6(3)
C9 N10 C11 B1 -179.8(4)
C12 N10 C11 B1 0.2(6)
C8 N7 C11 N10 0.3(3)
C6 N7 C11 N10 -178.7(2)
C8 N7 C11 B1 179.9(2)
C6 N7 C11 B1 0.8(3)
C19 B1 C11 N10 -66.4(5)
C21 B1 C11 N10 65.7(5)
N1 B1 C11 N10 179.5(4)
C19 B1 C11 N7 114.3(3)
C21 B1 C11 N7 -113.7(3)
N1 B1 C11 N7 0.2(3)
C11 N10 C12 C13 115.3(3)
C9 N10 C12 C13 -64.7(4)
N10 C12 C13 C18 86.7(4)
N10 C12 C13 C14 -92.0(3)
C18 C13 C14 C15 -0.2(5)
C12 C13 C14 C15 178.5(3)
C13 C14 C15 C16 -1.0(5)
C14 C15 C16 C17 1.0(6)
C15 C16 C17 C18 0.3(6)
C14 C13 C18 C17 1.5(5)
C12 C13 C18 C17 -177.2(3)
C16 C17 C18 C13 -1.6(5)
C11 B1 C19 C20 -46.6(4)
C21 B1 C19 C20 -177.9(3)
N1 B1 C19 C20 55.6(4)
C11 B1 C21 C22 49.2(4)
C19 B1 C21 C22 -179.2(3)
N1 B1 C21 C22 -52.7(4)
C21A B1A N1A C6A -114.6(3)
C19A B1A N1A C6A 113.9(3)
C11A B1A N1A C6A 0.5(3)
C21A B1A N1A C2A 67.4(4)
C19A B1A N1A C2A -64.1(4)
C11A B1A N1A C2A -177.5(3)
C6A N1A C2A O2A 180.0(3)
B1A N1A C2A O2A -2.0(5)
C6A N1A C2A N3A -0.5(4)
B1A N1A C2A N3A 177.4(3)
O2A C2A N3A C4A -176.8(3)
N1A C2A N3A C4A 3.7(4)
C2A N3A C4A O4A 177.2(3)
C2A N3A C4A C5A -3.9(4)
O4A C4A C5A C6A 179.8(3)
N3A C4A C5A C6A 1.0(4)
C4A C5A C6A N1A 1.9(4)
C4A C5A C6A N7A -177.1(3)
C2A N1A C6A C5A -2.2(4)
B1A N1A C6A C5A 179.6(3)
C2A N1A C6A N7A 177.0(2)
B1A N1A C6A N7A -1.2(3)
C5A C6A N7A C11A -179.5(3)
N1A C6A N7A C11A 1.3(3)
C5A C6A N7A C8A 2.9(5)
N1A C6A N7A C8A -176.3(3)
C11A N7A C8A C9A 0.8(3)
C6A N7A C8A C9A 178.4(3)
N7A C8A C9A N10A -0.4(3)
C8A C9A N10A C11A 0.0(4)
C8A C9A N10A C12A 179.2(3)
C9A N10A C11A N7A 0.5(3)
C12A N10A C11A N7A -178.8(3)
C9A N10A C11A B1A -176.5(4)
C12A N10A C11A B1A 4.3(6)
C8A N7A C11A N10A -0.8(3)
C6A N7A C11A N10A -179.0(2)
C8A N7A C11A B1A 177.2(2)
C6A N7A C11A B1A -1.0(3)
C21A B1A C11A N10A -68.5(5)
C19A B1A C11A N10A 63.8(5)
N1A B1A C11A N10A 177.1(4)
C21A B1A C11A N7A 114.7(3)
C19A B1A C11A N7A -113.0(3)
N1A B1A C11A N7A 0.3(3)
C11A N10A C12A C13A -122.0(3)
C9A N10A C12A C13A 58.8(4)
N10A C12A C13A C14A -91.7(3)
N10A C12A C13A C18A 87.3(4)
C18A C13A C14A C15A -0.2(5)
C12A C13A C14A C15A 178.9(3)
C13A C14A C15A C16A 1.0(5)
C14A C15A C16A C17A -1.2(6)
C15A C16A C17A C18A 0.6(6)
C16A C17A C18A C13A 0.2(6)
C14A C13A C18A C17A -0.4(5)
C12A C13A C18A C17A -179.5(3)
C21A B1A C19A C20A -177.5(3)
N1A B1A C19A C20A -48.3(4)
C11A B1A C19A C20A 52.2(4)
C19A B1A C21A C22A -178.9(3)
N1A B1A C21A C22A 52.3(4)
C11A B1A C21A C22A -49.3(4)
